data_1564911
loop_
_publ_author_name
'Bara, Dominic'
'Meekel, Emily G.'
'Pakamor\.e, Ignas'
'Wilson, Claire'
'Ling, Sanliang'
'Forgan, Ross S.'

_publ_section_title
;
 Exploring and expanding the Fe-terephthalate metal-organic framework
 phase space by coordination and oxidation modulation.
;
_journal_issue 12
_journal_name_full 'Materials horizons'
_journal_page_first 3377
_journal_page_last 3386
_journal_paper_doi 10.1039/d1mh01663f
_journal_volume 8
_journal_year 2021
_chemical_formula_moiety 'C8 H5 Fe1 O5'
_chemical_formula_sum 'C8 H5 Fe O5'
_chemical_formula_weight 236.97
_space_group_crystal_system triclinic
_space_group_IT_number 2
_space_group_name_Hall '-P 1'
_space_group_name_H-M_alt 'P -1'
_atom_sites_solution_hydrogens mixed
_audit_block_doi 10.5517/ccdc.csd.cc28394v
_audit_creation_date 2019-08-05
_audit_creation_method
;
Olex2 1.2
(compiled 2018.05.29 svn.r3508 for OlexSys, GUI svn.r5506)
;
_audit_update_record
;
2021-06-09 deposited with the CCDC.	2021-10-12 downloaded from the CCDC.
;
_cell_angle_alpha 117.292(6)
_cell_angle_beta 94.188(7)
_cell_angle_gamma 103.254(6)
_cell_formula_units_Z 2
_cell_length_a 6.8403(12)
_cell_length_b 10.7142(18)
_cell_length_c 10.7928(18)
_cell_measurement_reflns_used 2295
_cell_measurement_temperature 150
_cell_measurement_theta_max 28.166
_cell_measurement_theta_min 3.127
_cell_volume 669.5(2)
_computing_cell_refinement 'SAINT V8.37A (Bruker-AXS, 2016)'
_computing_data_collection 'APEX3 Ver. 2016.9-0 (Bruker-AXS, 2016)'
_computing_data_reduction 'APEX3 Ver. 2016.9-0 (Bruker-AXS, 2016)'
_computing_molecular_graphics 'Olex2 (Dolomanov et al., 2009)'
_computing_publication_material 'Olex2 (Dolomanov et al., 2009)'
_computing_structure_refinement 'XL (Sheldrick, 2008)'
_computing_structure_solution 'SHELXT 2014/5 (Sheldrick, 2014)'
_diffrn_ambient_temperature 150
_diffrn_detector 'charge integrating pixel array detector'
_diffrn_detector_area_resol_mean 7.4074
_diffrn_detector_type 'Bruker PHOTON II'
_diffrn_measured_fraction_theta_full 0.997
_diffrn_measured_fraction_theta_max 0.994
_diffrn_measurement_device 'four-circle diffractometer'
_diffrn_measurement_device_type 'Bruker D8 VENTURE'
_diffrn_measurement_method '\f and \w scans'
_diffrn_radiation_collimation 'focusing mirrors'
_diffrn_radiation_monochromator 'multilayer mirror optics'
_diffrn_radiation_type MoK\a
_diffrn_radiation_wavelength 0.71073
_diffrn_reflns_av_R_equivalents 0.0542
_diffrn_reflns_av_unetI/netI 0.0694
_diffrn_reflns_Laue_measured_fraction_full 0.997
_diffrn_reflns_Laue_measured_fraction_max 0.994
_diffrn_reflns_number 13960
_diffrn_reflns_point_group_measured_fraction_full 0.997
_diffrn_reflns_point_group_measured_fraction_max 0.994
_diffrn_reflns_theta_full 25.242
_diffrn_reflns_theta_max 28.252
_diffrn_reflns_theta_min 2.228
_diffrn_source 'microfocus sealed tube'
_diffrn_source_type 'INCOATEC I\ms 3.0'
_diffrn_standards_number 0
_exptl_absorpt_coefficient_mu 1.119
_exptl_absorpt_correction_T_max 0.745687
_exptl_absorpt_correction_T_min 0.637354
_exptl_absorpt_correction_type multi-scan
_exptl_absorpt_process_details
;
 TWINABS-2012/1 (Bruker,2012) was used for absorption correction.

Final HKLF 4 output contains 13960 reflections, Rint = 0.0542
 (7774 with I > 3sig(I), Rint = 0.0432)
;
_exptl_crystal_colour yellow
_exptl_crystal_colour_primary yellow
_exptl_crystal_density_diffrn 1.175
_exptl_crystal_description column
_exptl_crystal_F_000 238
_exptl_crystal_size_max 0.16
_exptl_crystal_size_mid 0.04
_exptl_crystal_size_min 0.03
_refine_diff_density_max 0.917
_refine_diff_density_min -0.548
_refine_diff_density_rms 0.108
_refine_ls_extinction_method none
_refine_ls_goodness_of_fit_ref 1.040
_refine_ls_hydrogen_treatment mixed
_refine_ls_matrix_type full
_refine_ls_number_parameters 134
_refine_ls_number_reflns 3285
_refine_ls_number_restraints 0
_refine_ls_restrained_S_all 1.040
_refine_ls_R_factor_all 0.0826
_refine_ls_R_factor_gt 0.0599
_refine_ls_shift/su_max 0.000
_refine_ls_shift/su_mean 0.000
_refine_ls_structure_factor_coef Fsqd
_refine_ls_weighting_details 'w=1/[\s^2^(Fo^2^)+(0.0458P)^2^+2.1623P] where P=(Fo^2^+2Fc^2^)/3'
_refine_ls_weighting_scheme calc
_refine_ls_wR_factor_gt 0.1295
_refine_ls_wR_factor_ref 0.1366
_reflns_Friedel_coverage 0.000
_reflns_number_gt 2479
_reflns_number_total 3285
_reflns_threshold_expression 'I > 2\s(I)'
_cod_data_source_file d1mh01663f2.cif
_cod_data_source_block MIL53_Fe_DMF
_cod_depositor_comments 'Adding full bibliography for 1564910--1564914.cif.'
_cod_original_formula_sum 'C8 H5 Fe1 O5'
_cod_database_code 1564911
_shelx_shelxl_version_number 2018/3
_shelx_space_group_comment
;
The symmetry employed for this shelxl refinement is uniquely defined
by the following loop, which should always be used as a source of
symmetry information in preference to the above space-group names.
They are only intended as comments.
;
_shelx_estimated_absorpt_t_max 0.967
_shelx_estimated_absorpt_t_min 0.841
_olex2_refinement_description
;
1. Fixed Uiso
 At 1.2 times of:
  All C(H) groups
2.a Aromatic/amide H refined with riding coordinates:
 C3(H3A), C4(H4), C3A(H3AA), C4A(H4A)
;
_olex2_submission_special_instructions 'No special instructions were received'

loop_
_space_group_symop_operation_xyz
'x, y, z'
'-x, -y, -z'

loop_
_atom_site_label
_atom_site_type_symbol
_atom_site_fract_x
_atom_site_fract_y
_atom_site_fract_z
_atom_site_U_iso_or_equiv
_atom_site_adp_type
_atom_site_occupancy
_atom_site_site_symmetry_order
_atom_site_calc_flag
_atom_site_refinement_flags_posn
_atom_site_refinement_flags_adp
_atom_site_refinement_flags_occupancy
_atom_site_disorder_assembly
_atom_site_disorder_group
Fe1 Fe 0.500000 0.500000 0.500000 0.01572(19) Uani 1 2 d S T P . .
Fe2 Fe 1.000000 0.500000 0.500000 0.01766(19) Uani 1 2 d S T P . .
O1 O 0.6675(4) 0.6903(3) 0.6735(3) 0.0236(6) Uani 1 1 d . . . . .
O2 O 0.9736(4) 0.6499(3) 0.6932(3) 0.0251(6) Uani 1 1 d . . . . .
O3 O 0.2630(4) 0.5111(3) 0.5897(3) 0.0205(6) Uani 1 1 d . . . . .
C1 C 0.8507(6) 0.7254(4) 0.7351(4) 0.0222(8) Uani 1 1 d . . . . .
C2 C 0.9291(5) 0.8679(4) 0.8732(4) 0.0239(9) Uani 1 1 d . . . . .
C3 C 0.8011(6) 0.9559(5) 0.9245(4) 0.0304(10) Uani 1 1 d . . . . .
H3A H 0.665147 0.925482 0.872629 0.036 Uiso 1 1 calc R . . . .
C4 C 0.8717(6) 1.0882(4) 1.0515(4) 0.0316(10) Uani 1 1 d . . . . .
H4 H 0.784331 1.148427 1.086661 0.038 Uiso 1 1 calc R . . . .
O1A O 0.4282(4) 0.6223(3) 0.4178(3) 0.0230(6) Uani 1 1 d . . . . .
O2A O 1.1359(4) 0.6747(3) 0.4709(3) 0.0272(6) Uani 1 1 d . . . . .
C1A C 0.3174(6) 0.7079(4) 0.4551(4) 0.0210(8) Uani 1 1 d . . . . .
C2A C 0.4113(6) 0.8599(4) 0.4778(4) 0.0222(8) Uani 1 1 d . . . . .
C3A C 0.6241(6) 0.9166(5) 0.5104(5) 0.0296(9) Uani 1 1 d . . . . .
H3AA H 0.707816 0.859840 0.517835 0.036 Uiso 1 1 calc R . . . .
C4A C 0.7131(6) 1.0576(5) 0.5321(5) 0.0287(9) Uani 1 1 d . . . . .
H4A H 0.858228 1.097324 0.553614 0.034 Uiso 1 1 calc R . . . .
H3 H 0.302(6) 0.541(5) 0.678(5) 0.019(11) Uiso 1 1 d . . . . .

loop_
_atom_site_aniso_label
_atom_site_aniso_U_11
_atom_site_aniso_U_22
_atom_site_aniso_U_33
_atom_site_aniso_U_23
_atom_site_aniso_U_13
_atom_site_aniso_U_12
Fe1 0.0157(3) 0.0097(3) 0.0107(3) 0.0002(3) 0.0032(3) -0.0055(3)
Fe2 0.0168(4) 0.0081(3) 0.0153(4) -0.0010(3) 0.0075(3) -0.0053(3)
O1 0.0209(13) 0.0138(12) 0.0149(12) -0.0050(10) 0.0008(10) -0.0052(10)
O2 0.0227(13) 0.0188(13) 0.0149(12) -0.0044(10) 0.0061(10) -0.0002(11)
O3 0.0190(12) 0.0178(13) 0.0118(12) 0.0009(10) 0.0058(10) -0.0041(10)
C1 0.0244(18) 0.0153(17) 0.0117(16) -0.0021(14) 0.0077(14) -0.0034(14)
C2 0.0154(16) 0.0171(18) 0.0190(18) -0.0035(15) 0.0061(14) -0.0045(14)
C3 0.0133(16) 0.029(2) 0.023(2) -0.0036(17) 0.0015(15) -0.0036(15)
C4 0.0175(17) 0.024(2) 0.026(2) -0.0081(16) 0.0079(16) 0.0014(15)
O1A 0.0260(14) 0.0212(13) 0.0202(13) 0.0110(11) 0.0093(11) 0.0010(11)
O2A 0.0201(13) 0.0179(13) 0.0404(16) 0.0144(12) 0.0102(12) -0.0016(11)
C1A 0.0191(17) 0.0183(18) 0.0199(17) 0.0095(15) 0.0027(14) -0.0046(14)
C2A 0.0183(17) 0.0235(19) 0.0235(18) 0.0171(16) -0.0011(15) -0.0065(15)
C3A 0.0182(18) 0.027(2) 0.047(3) 0.025(2) 0.0026(18) 0.0005(16)
C4A 0.0159(17) 0.031(2) 0.040(2) 0.025(2) 0.0014(16) -0.0070(16)

loop_
_atom_type_symbol
_atom_type_description
_atom_type_scat_dispersion_real
_atom_type_scat_dispersion_imag
_atom_type_scat_source
C C 0.0033 0.0016 'International Tables Vol C Tables 4.2.6.8 and 6.1.1.4'
H H 0.0000 0.0000 'International Tables Vol C Tables 4.2.6.8 and 6.1.1.4'
Fe Fe 0.3463 0.8444 'International Tables Vol C Tables 4.2.6.8 and 6.1.1.4'
O O 0.0106 0.0060 'International Tables Vol C Tables 4.2.6.8 and 6.1.1.4'

loop_
_citation_id
_citation_doi
_citation_year
1 10.33774/chemrxiv-2021-lkt60 2021

loop_
_geom_angle_atom_site_label_1
_geom_angle_atom_site_label_2
_geom_angle_atom_site_label_3
_geom_angle
_geom_angle_site_symmetry_1
_geom_angle_site_symmetry_3
_geom_angle_publ_flag
O1 Fe1 O1 180.00(15) 2_666 . ?
O3 Fe1 O1 90.86(10) 2_666 . ?
O3 Fe1 O1 89.14(10) . . ?
O3 Fe1 O1 90.86(10) . 2_666 ?
O3 Fe1 O1 89.14(10) 2_666 2_666 ?
O3 Fe1 O3 180.0 . 2_666 ?
O3 Fe1 O1A 90.14(11) 2_666 2_666 ?
O3 Fe1 O1A 89.86(11) 2_666 . ?
O3 Fe1 O1A 89.86(11) . 2_666 ?
O3 Fe1 O1A 90.14(11) . . ?
O1A Fe1 O1 87.48(11) . . ?
O1A Fe1 O1 92.52(11) . 2_666 ?
O1A Fe1 O1 92.52(11) 2_666 . ?
O1A Fe1 O1 87.48(11) 2_666 2_666 ?
O1A Fe1 O1A 180.0 2_666 . ?
O2 Fe2 O2 180.0 . 2_766 ?
O2 Fe2 O2A 87.04(11) . . ?
O2 Fe2 O2A 92.96(11) 2_766 . ?
O2 Fe2 O2A 92.96(11) . 2_766 ?
O2 Fe2 O2A 87.04(11) 2_766 2_766 ?
O3 Fe2 O2 92.05(11) 2_666 . ?
O3 Fe2 O2 92.05(11) 1_655 2_766 ?
O3 Fe2 O2 87.95(11) 2_666 2_766 ?
O3 Fe2 O2 87.95(11) 1_655 . ?
O3 Fe2 O3 180.0 2_666 1_655 ?
O3 Fe2 O2A 89.36(11) 1_655 2_766 ?
O3 Fe2 O2A 90.64(11) 1_655 . ?
O3 Fe2 O2A 90.64(11) 2_666 2_766 ?
O3 Fe2 O2A 89.36(11) 2_666 . ?
O2A Fe2 O2A 180.0 . 2_766 ?
C1 O1 Fe1 128.6(2) . . ?
C1 O2 Fe2 133.8(3) . . ?
Fe1 O3 H3 109(3) . . ?
Fe2 O3 Fe1 123.73(14) 1_455 . ?
Fe2 O3 H3 126(3) 1_455 . ?
O1 C1 O2 125.9(3) . . ?
O1 C1 C2 117.2(3) . . ?
O2 C1 C2 116.8(3) . . ?
C3 C2 C1 119.5(4) . . ?
C3 C2 C4 120.2(3) . 2_777 ?
C4 C2 C1 120.3(3) 2_777 . ?
C2 C3 H3A 119.9 . . ?
C4 C3 C2 120.1(4) . . ?
C4 C3 H3A 119.9 . . ?
C2 C4 H4 120.2 2_777 . ?
C3 C4 C2 119.6(4) . 2_777 ?
C3 C4 H4 120.2 . . ?
C1A O1A Fe1 130.3(2) . . ?
C1A O2A Fe2 125.4(3) 1_655 . ?
O1A C1A C2A 116.4(3) . . ?
O2A C1A O1A 125.4(3) 1_455 . ?
O2A C1A C2A 118.2(4) 1_455 . ?
C3A C2A C1A 118.7(4) . . ?
C4A C2A C1A 120.3(3) 2_676 . ?
C4A C2A C3A 120.9(4) 2_676 . ?
C2A C3A H3AA 120.4 . . ?
C2A C3A C4A 119.3(4) . . ?
C4A C3A H3AA 120.3 . . ?
C2A C4A C3A 119.8(3) 2_676 . ?
C2A C4A H4A 120.1 2_676 . ?
C3A C4A H4A 120.1 . . ?

loop_
_geom_bond_atom_site_label_1
_geom_bond_atom_site_label_2
_geom_bond_distance
_geom_bond_site_symmetry_2
_geom_bond_publ_flag
Fe1 O1 2.023(2) . ?
Fe1 O1 2.023(2) 2_666 ?
Fe1 O3 1.947(2) 2_666 ?
Fe1 O3 1.947(2) . ?
Fe1 O1A 2.011(3) . ?
Fe1 O1A 2.011(3) 2_666 ?
Fe2 O2 2.019(2) . ?
Fe2 O2 2.019(2) 2_766 ?
Fe2 O3 1.931(3) 1_655 ?
Fe2 O3 1.931(3) 2_666 ?
Fe2 O2A 2.062(3) 2_766 ?
Fe2 O2A 2.062(3) . ?
O1 C1 1.260(5) . ?
O2 C1 1.263(5) . ?
O3 H3 0.85(4) . ?
C1 C2 1.503(5) . ?
C2 C3 1.390(6) . ?
C2 C4 1.390(5) 2_777 ?
C3 H3A 0.9500 . ?
C3 C4 1.389(5) . ?
C4 H4 0.9500 . ?
O1A C1A 1.266(5) . ?
O2A C1A 1.258(4) 1_655 ?
C1A C2A 1.501(5) . ?
C2A C3A 1.391(5) . ?
C2A C4A 1.391(6) 2_676 ?
C3A H3AA 0.9500 . ?
C3A C4A 1.393(5) . ?
C4A H4A 0.9500 . ?
